data_4318417
loop_
_publ_author_name
'Ho-Chol Chang'
'Katsunori Mochizuki'
'Susumu Kitagawa'

_publ_section_title
;
 Synthesis and Ligand-Based Mixed Valency of cis- and
 trans-CrIII(X4SQ)(X4Cat)(L)n (X = Cl and Br,n= 1 or 2) Complexes: Effects
 of Solvent Media on Intramolecular Charge Distribution and Ligand
 Dissociation of CrIII(X4SQ)3
;
_journal_name_full 'Inorganic Chemistry'
_journal_page_first 4444
_journal_page_last 4452
_journal_paper_doi 10.1021/ic025643p
_journal_volume 41
_journal_year 2002
_chemical_formula_moiety 'C16 H6 Cl8 Cr N2 O4 '
_chemical_formula_sum 'C16 H6 Cl8 Cr N2 O4'
_chemical_formula_weight 625.85
_space_group_IT_number 2
_symmetry_cell_setting triclinic
_symmetry_Int_Tables_number 2
_symmetry_space_group_name_Hall '-P 1'
_symmetry_space_group_name_H-M 'P -1'
_cell_angle_alpha 109.517(5)
_cell_angle_beta 99.967(3)
_cell_angle_gamma 92.822(2)
_cell_formula_units_Z 1
_cell_length_a 5.9174(8)
_cell_length_b 9.4798(8)
_cell_length_c 10.672(2)
_cell_measurement_temperature 296.2
_cell_volume 552.03(14)
_computing_data_reduction 'teXsan Ver. 1.11'
_computing_publication_material 'teXsan Ver. 1.11'
_computing_structure_refinement 'teXsan Ver. 1.10'
_computing_structure_solution SIR92
_diffrn_measured_fraction_theta_full 0.9355
_diffrn_measured_fraction_theta_max 0.9355
_diffrn_measurement_device_type 'Rigaku/MSC Mercury CCD'
_diffrn_measurement_method \w
_diffrn_radiation_type 'Mo K\a'
_diffrn_radiation_wavelength 0.7107
_diffrn_reflns_av_R_equivalents 0.015
_diffrn_reflns_limit_h_max 7
_diffrn_reflns_limit_h_min -7
_diffrn_reflns_limit_k_max 12
_diffrn_reflns_limit_k_min -11
_diffrn_reflns_limit_l_max 9
_diffrn_reflns_limit_l_min -13
_diffrn_reflns_number 3999
_diffrn_reflns_theta_full 27.26
_diffrn_reflns_theta_max 27.26
_exptl_absorpt_coefficient_mu 1.513
_exptl_absorpt_correction_type REQABA
_exptl_crystal_colour violet
_exptl_crystal_density_diffrn 1.882
_exptl_crystal_density_method 'not measured'
_exptl_crystal_description platet
_exptl_crystal_size_max 0.225
_exptl_crystal_size_mid 0.100
_exptl_crystal_size_min 0.050
_refine_diff_density_max 0.38
_refine_diff_density_min -0.26
_refine_ls_extinction_method none
_refine_ls_goodness_of_fit_ref 1.678
_refine_ls_hydrogen_treatment refall
_refine_ls_number_parameters 154
_refine_ls_number_reflns 2991
_refine_ls_R_factor_gt 0.0420
_refine_ls_shift/su_max 0.0004
_refine_ls_structure_factor_coef F
_refine_ls_weighting_details 'w = 1/[\s^2^(Fo) + 0.00181|Fo|^2^]'
_refine_ls_weighting_scheme calc
_refine_ls_wR_factor_ref 0.0840
_reflns_number_gt 2991
_reflns_number_total 2306
_reflns_threshold_expression F^2^>3.0\s(F^2^)
_cod_data_source_file ic025643p_1.cif
_cod_data_source_block complex1
_cod_original_cell_volume 552.0(2)
_cod_original_sg_symbol_H-M 'P -1 '
_cod_original_formula_sum 'C16 H6 Cl8 Cr N2 O4 '
_cod_database_code 4318417

loop_
_symmetry_equiv_pos_as_xyz
x,y,z
-x,-y,-z

loop_
_atom_site_label
_atom_site_type_symbol
_atom_site_fract_x
_atom_site_fract_y
_atom_site_fract_z
_atom_site_U_iso_or_equiv
_atom_site_adp_type
_atom_site_occupancy
_atom_site_calc_flag
_atom_site_refinement_flags
_atom_site_disorder_assembly
_atom_site_disorder_group
Cr(1) Cr 1.0000 0.0000 1.0000 0.0396(2) Uani 1.00 d S . .
Cl(1) Cl 0.6353(2) -0.0015(1) 1.3775(1) 0.0538(3) Uani 1.00 d . . .
Cl(2) Cl 0.8085(2) -0.2497(1) 1.4945(1) 0.0591(3) Uani 1.00 d . . .
Cl(3) Cl 1.1706(2) -0.4510(1) 1.3674(1) 0.0594(3) Uani 1.00 d . . .
Cl(4) Cl 1.3372(2) -0.4165(1) 1.1128(1) 0.0637(4) Uani 1.00 d . . .
O(1) O 0.8632(4) 0.0127(3) 1.1548(2) 0.0429(7) Uani 1.00 d . . .
O(2) O 1.1402(5) -0.1649(3) 1.0381(3) 0.0450(7) Uani 1.00 d . . .
N(1) N 0.7203(7) -0.1465(4) 0.8799(3) 0.0498(10) Uani 1.00 d . . .
C(1) C 0.9191(6) -0.0932(4) 1.2035(4) 0.0388(9) Uani 1.00 d . . .
C(2) C 0.8341(6) -0.1143(4) 1.3109(4) 0.0397(9) Uani 1.00 d . . .
C(3) C 0.9105(6) -0.2270(4) 1.3590(4) 0.043(1) Uani 1.00 d . . .
C(4) C 1.0703(6) -0.3181(4) 1.3016(4) 0.044(1) Uani 1.00 d . . .
C(5) C 1.1485(6) -0.3023(4) 1.1907(4) 0.0408(10) Uani 1.00 d . . .
C(6) C 1.0750(6) -0.1903(4) 1.1409(4) 0.0385(9) Uani 1.00 d . . .
C(7) C 0.5537(8) -0.2250(5) 0.8259(4) 0.050(1) Uani 1.00 d . . .
C(8) C 0.3434(9) -0.3230(6) 0.7579(6) 0.063(1) Uani 1.00 d . . .
H(1) H 0.25(1) -0.275(9) 0.721(8) 0.14(2) Uiso 1.00 calc . . .
H(2) H 0.25(2) -0.34(1) 0.830(10) 0.17(2) Uiso 1.00 calc . . .
H(3) H 0.36(1) -0.413(7) 0.702(6) 0.10(2) Uiso 1.00 calc . . .

loop_
_atom_site_aniso_label
_atom_site_aniso_U_11
_atom_site_aniso_U_22
_atom_site_aniso_U_33
_atom_site_aniso_U_12
_atom_site_aniso_U_13
_atom_site_aniso_U_23
Cr(1) 0.0494(5) 0.0441(5) 0.0380(5) 0.0172(4) 0.0200(4) 0.0235(3)
Cl(1) 0.0598(6) 0.0639(6) 0.0553(6) 0.0231(5) 0.0341(5) 0.0300(5)
Cl(2) 0.0750(7) 0.0690(7) 0.0547(6) 0.0125(6) 0.0299(5) 0.0402(5)
Cl(3) 0.0707(7) 0.0597(6) 0.0677(7) 0.0179(5) 0.0177(6) 0.0444(5)
Cl(4) 0.0804(8) 0.0647(7) 0.0685(7) 0.0414(6) 0.0367(6) 0.0369(5)
O(1) 0.054(2) 0.047(1) 0.041(1) 0.021(1) 0.021(1) 0.025(1)
O(2) 0.055(2) 0.051(1) 0.042(1) 0.022(1) 0.023(1) 0.025(1)
N(1) 0.060(2) 0.050(2) 0.047(2) 0.015(2) 0.018(2) 0.022(1)
C(1) 0.046(2) 0.039(2) 0.040(2) 0.008(2) 0.018(2) 0.020(1)
C(2) 0.043(2) 0.044(2) 0.037(2) 0.009(2) 0.014(2) 0.017(1)
C(3) 0.048(2) 0.053(2) 0.038(2) 0.007(2) 0.017(2) 0.025(2)
C(4) 0.047(2) 0.040(2) 0.051(2) 0.007(2) 0.008(2) 0.026(2)
C(5) 0.047(2) 0.043(2) 0.035(2) 0.012(2) 0.011(2) 0.015(1)
C(6) 0.043(2) 0.038(2) 0.042(2) 0.008(2) 0.015(2) 0.020(1)
C(7) 0.057(3) 0.051(2) 0.048(2) 0.020(2) 0.015(2) 0.020(2)
C(8) 0.064(3) 0.048(2) 0.067(3) 0.010(2) 0.008(3) 0.010(2)

loop_
_atom_type_symbol
_atom_type_description
_atom_type_scat_dispersion_real
_atom_type_scat_dispersion_imag
_atom_type_scat_source
Cr Cr 0.321 0.624
;International Tables for Crystallography
(1992, Vol. C, Tables 4.2.6.8 and 6.1.1.1)
;
N N 0.006 0.003
;International Tables for Crystallography
(1992, Vol. C, Tables 4.2.6.8 and 6.1.1.1)
;
Cl Cl 0.148 0.159
;International Tables for Crystallography
(1992, Vol. C, Tables 4.2.6.8 and 6.1.1.1)
;
O O 0.011 0.006
;International Tables for Crystallography
(1992, Vol. C, Tables 4.2.6.8 and 6.1.1.1)
;
C C 0.003 0.002
;International Tables for Crystallography
(1992, Vol. C, Tables 4.2.6.8 and 6.1.1.1)
;
H H 0.000 0.000
;International Tables for Crystallography
(1992, Vol. C, Table 6.1.1.2)
;

loop_
_geom_angle_atom_site_label_1
_geom_angle_atom_site_label_2
_geom_angle_atom_site_label_3
_geom_angle
_geom_angle_site_symmetry_1
_geom_angle_site_symmetry_2
_geom_angle_site_symmetry_3
_geom_angle_publ_flag
O(1) Cr(1) O(1) 180.0 . . 2_757 yes
O(1) Cr(1) O(2) 83.68(10) . . . yes
O(1) Cr(1) O(2) 96.32(10) . . 2_757 yes
O(1) Cr(1) N(1) 88.2(1) . . . yes
O(1) Cr(1) N(1) 91.8(1) . . 2_757 yes
O(1) Cr(1) O(2) 96.32(10) 2_757 . . yes
O(1) Cr(1) O(2) 83.68(10) 2_757 . 2_757 yes
O(1) Cr(1) N(1) 91.8(1) 2_757 . . yes
O(1) Cr(1) N(1) 88.2(1) 2_757 . 2_757 yes
O(2) Cr(1) O(2) 180.0 . . 2_757 yes
O(2) Cr(1) N(1) 89.6(1) . . . yes
O(2) Cr(1) N(1) 90.4(1) . . 2_757 yes
O(2) Cr(1) N(1) 90.4(1) 2_757 . . yes
O(2) Cr(1) N(1) 89.6(1) 2_757 . 2_757 yes
N(1) Cr(1) N(1) 180.0000(1) . . 2_757 yes
Cr(1) O(1) C(1) 111.8(2) . . . yes
Cr(1) O(2) C(6) 112.2(2) . . . yes
Cr(1) N(1) C(7) 172.2(3) . . . yes
O(1) C(1) C(2) 123.5(3) . . . yes
O(1) C(1) C(6) 116.6(3) . . . yes
C(2) C(1) C(6) 119.9(3) . . . yes
Cl(1) C(2) C(1) 118.4(3) . . . yes
Cl(1) C(2) C(3) 122.3(3) . . . yes
C(1) C(2) C(3) 119.2(3) . . . yes
Cl(2) C(3) C(2) 118.9(3) . . . yes
Cl(2) C(3) C(4) 120.2(3) . . . yes
C(2) C(3) C(4) 121.0(3) . . . yes
Cl(3) C(4) C(3) 120.0(3) . . . yes
Cl(3) C(4) C(5) 119.8(3) . . . yes
C(3) C(4) C(5) 120.2(3) . . . yes
Cl(4) C(5) C(4) 121.9(3) . . . yes
Cl(4) C(5) C(6) 118.2(3) . . . yes
C(4) C(5) C(6) 119.9(3) . . . yes
O(2) C(6) C(1) 115.6(3) . . . yes
O(2) C(6) C(5) 124.7(3) . . . yes
C(1) C(6) C(5) 119.7(3) . . . yes
N(1) C(7) C(8) 179.7(4) . . . yes

loop_
_geom_bond_atom_site_label_1
_geom_bond_atom_site_label_2
_geom_bond_distance
_geom_bond_site_symmetry_1
_geom_bond_site_symmetry_2
_geom_bond_publ_flag
Cr(1) O(1) 1.934(3) . . yes
Cr(1) O(1) 1.934(3) . 2_757 yes
Cr(1) O(2) 1.933(2) . . yes
Cr(1) O(2) 1.933(2) . 2_757 yes
Cr(1) N(1) 2.040(4) . . yes
Cr(1) N(1) 2.040(4) . 2_757 yes
Cl(1) C(2) 1.714(3) . . yes
Cl(2) C(3) 1.732(4) . . yes
Cl(3) C(4) 1.718(4) . . yes
Cl(4) C(5) 1.718(3) . . yes
O(1) C(1) 1.308(4) . . yes
O(2) C(6) 1.313(4) . . yes
N(1) C(7) 1.141(6) . . yes
C(1) C(2) 1.397(5) . . yes
C(1) C(6) 1.425(5) . . yes
C(2) C(3) 1.393(5) . . yes
C(3) C(4) 1.394(5) . . yes
C(4) C(5) 1.392(5) . . yes
C(5) C(6) 1.393(5) . . yes
C(7) C(8) 1.436(7) . . yes
